data_7051798
loop_
_publ_author_name
'Kim, Hyun Jee'
'Yoon, Il'
'Lee, So Young'
'Choi, Kyu Seong'
'Lee, Shim Sung'

_publ_section_title
;
 Exo-coordinated discrete and continuous supramolecular silver(i)
 complexes with thiaoxa-macrocycles
;
_journal_issue 2
_journal_name_full 'New Journal of Chemistry'
_journal_page_first 258
_journal_paper_doi 10.1039/b710581a
_journal_volume 32
_journal_year 2008
_chemical_formula_sum 'C21 H26 O2 S3'
_chemical_formula_weight 406.60
_chemical_name_systematic
;
?
;
_space_group_IT_number 29
_symmetry_cell_setting orthorhombic
_symmetry_space_group_name_Hall 'P 2c -2ac'
_symmetry_space_group_name_H-M 'P c a 21'
_atom_sites_solution_hydrogens geom
_atom_sites_solution_primary direct
_atom_sites_solution_secondary difmap
_audit_creation_method SHELXTL
_cell_angle_alpha 90.00
_cell_angle_beta 90.00
_cell_angle_gamma 90.00
_cell_formula_units_Z 8
_cell_length_a 13.2221(9)
_cell_length_b 12.4315(8)
_cell_length_c 25.7337(19)
_cell_measurement_temperature 298(2)
_cell_volume 4229.9(5)
_computing_cell_refinement 'Bruker SMART'
_computing_data_collection 'Bruker SMART'
_computing_data_reduction 'Bruker SHELXTL'
_computing_molecular_graphics 'Bruker SHELXTL'
_computing_publication_material 'Bruker SHELXTL'
_computing_structure_refinement 'Bruker SHELXTL'
_computing_structure_solution 'Bruker SHELXTL'
_diffrn_ambient_temperature 298(2)
_diffrn_measured_fraction_theta_full 0.983
_diffrn_measured_fraction_theta_max 0.983
_diffrn_measurement_device_type 'CCD area detector'
_diffrn_measurement_method 'phi and omega scans'
_diffrn_radiation_monochromator graphite
_diffrn_radiation_source 'fine-focus sealed tube'
_diffrn_radiation_type MoK\a
_diffrn_radiation_wavelength 0.71073
_diffrn_reflns_av_R_equivalents 0.0385
_diffrn_reflns_av_sigmaI/netI 0.0538
_diffrn_reflns_limit_h_max 17
_diffrn_reflns_limit_h_min -17
_diffrn_reflns_limit_k_max 16
_diffrn_reflns_limit_k_min -12
_diffrn_reflns_limit_l_max 32
_diffrn_reflns_limit_l_min -31
_diffrn_reflns_number 25914
_diffrn_reflns_theta_full 28.34
_diffrn_reflns_theta_max 28.34
_diffrn_reflns_theta_min 1.58
_exptl_absorpt_coefficient_mu 0.363
_exptl_absorpt_correction_T_max
;
Ratio of minimum to maximum apparent transmission: 0.869759
;
_exptl_absorpt_correction_type 'empirical (SADABS)'
_exptl_crystal_colour colorless
_exptl_crystal_density_diffrn 1.277
_exptl_crystal_density_method 'not measured'
_exptl_crystal_description block
_exptl_crystal_F_000 1728
_exptl_crystal_size_max 0.50
_exptl_crystal_size_mid 0.40
_exptl_crystal_size_min 0.40
_refine_diff_density_max 0.219
_refine_diff_density_min -0.165
_refine_diff_density_rms 0.033
_refine_ls_abs_structure_details 'Flack H D (1983), Acta Cryst. A39, 876-881'
_refine_ls_abs_structure_Flack 0.11(6)
_refine_ls_extinction_method none
_refine_ls_goodness_of_fit_ref 1.014
_refine_ls_hydrogen_treatment constr
_refine_ls_matrix_type full
_refine_ls_number_parameters 479
_refine_ls_number_reflns 9258
_refine_ls_number_restraints 1
_refine_ls_restrained_S_all 1.014
_refine_ls_R_factor_all 0.1151
_refine_ls_R_factor_gt 0.0467
_refine_ls_shift/su_max 0.001
_refine_ls_shift/su_mean 0.000
_refine_ls_structure_factor_coef Fsqd
_refine_ls_weighting_details 'calc w=1/[\s^2^(Fo^2^)+(0.0558P)^2^+0.1476P] where P=(Fo^2^+2Fc^2^)/3'
_refine_ls_weighting_scheme calc
_refine_ls_wR_factor_gt 0.1011
_refine_ls_wR_factor_ref 0.1235
_reflns_number_gt 4919
_reflns_number_total 9258
_reflns_threshold_expression >2sigma(I)
_cod_data_source_file b710581a.txt
_cod_data_source_block Ligand1
_cod_depositor_comments
;
The following automatic conversions were performed:
'_symmetry_cell_setting' value 'Orthorhombic' changed to 'orthorhombic'
according to '/home/saulius/struct/CIF-dictionaries/cif_core.dic'
dictionary named 'cif_core.dic' version 2.4.1 from 2010-06-29.

Automatic conversion script
Id: cif_fix_enum 1527 2010-12-29 10:47:43Z saulius 
;
_cod_original_sg_symbol_H-M Pca2(1)
_cod_database_code 7051798

loop_
_symmetry_equiv_pos_as_xyz
'x, y, z'
'-x, -y, z+1/2'
'x+1/2, -y, z'
'-x+1/2, y, z+1/2'

loop_
_atom_site_label
_atom_site_type_symbol
_atom_site_fract_x
_atom_site_fract_y
_atom_site_fract_z
_atom_site_U_iso_or_equiv
_atom_site_adp_type
_atom_site_occupancy
_atom_site_symmetry_multiplicity
_atom_site_calc_flag
_atom_site_refinement_flags
_atom_site_disorder_assembly
_atom_site_disorder_group
S1 S 0.96363(8) 1.28456(7) 0.89050(4) 0.0737(3) Uani 1 1 d . . .
S2 S 0.90326(9) 0.94057(8) 0.87599(5) 0.0882(3) Uani 1 1 d . . .
S3 S 0.63868(9) 0.83760(9) 0.78366(5) 0.0919(3) Uani 1 1 d . . .
S4 S 0.77904(7) 0.78409(7) 0.55924(4) 0.0745(3) Uani 1 1 d . A .
S5 S 0.84053(10) 0.43717(9) 0.55193(6) 0.1116(5) Uani 1 1 d . . .
S6 S 1.08496(9) 0.32674(9) 0.65611(5) 0.0878(3) Uani 1 1 d . A .
O1 O 0.66953(18) 1.1535(2) 0.77558(11) 0.0785(7) Uani 1 1 d . . .
O2 O 0.71495(19) 1.3802(2) 0.89137(10) 0.0798(7) Uani 1 1 d . . .
O3 O 1.06269(18) 0.6443(2) 0.66314(10) 0.0770(7) Uani 1 1 d . A .
O4 O 1.01838(18) 0.8732(2) 0.54919(10) 0.0748(7) Uani 1 1 d . . .
C1 C 0.6917(3) 1.2596(3) 0.79248(16) 0.0754(10) Uani 1 1 d . . .
H1A H 0.6909 1.3088 0.7632 0.090 Uiso 1 1 calc R . .
H1B H 0.7582 1.2621 0.8084 0.090 Uiso 1 1 calc R . .
C2 C 0.6114(3) 1.2915(4) 0.83176(18) 0.0909(13) Uani 1 1 d . . .
H2A H 0.5460 1.2940 0.8147 0.109 Uiso 1 1 calc R . .
H2B H 0.6080 1.2373 0.8588 0.109 Uiso 1 1 calc R . .
C3 C 0.6326(3) 1.3967(4) 0.85539(18) 0.0965(14) Uani 1 1 d . . .
H3A H 0.6516 1.4484 0.8289 0.116 Uiso 1 1 calc R . .
H3B H 0.5733 1.4233 0.8735 0.116 Uiso 1 1 calc R . .
C4 C 0.7682(3) 1.4676(3) 0.90688(13) 0.0695(10) Uani 1 1 d . . .
C5 C 0.7408(4) 1.5759(4) 0.89724(16) 0.0933(14) Uani 1 1 d . . .
H5A H 0.6802 1.5941 0.8811 0.112 Uiso 1 1 calc R . .
C6 C 0.8103(6) 1.6542(4) 0.9135(2) 0.125(2) Uani 1 1 d . . .
H6A H 0.7962 1.7258 0.9059 0.150 Uiso 1 1 calc R . .
C7 C 0.8952(6) 1.6321(6) 0.9392(3) 0.134(2) Uani 1 1 d . . .
H7A H 0.9383 1.6868 0.9500 0.161 Uiso 1 1 calc R . .
C8 C 0.9166(4) 1.5306(4) 0.94873(18) 0.0991(15) Uani 1 1 d . . .
H8A H 0.9761 1.5154 0.9666 0.119 Uiso 1 1 calc R . .
C9 C 0.8561(3) 1.4452(3) 0.93391(13) 0.0673(9) Uani 1 1 d . . .
C10 C 0.8865(3) 1.3316(3) 0.94454(14) 0.0720(10) Uani 1 1 d . . .
H10A H 0.8269 1.2867 0.9481 0.086 Uiso 1 1 calc R . .
H10B H 0.9248 1.3278 0.9766 0.086 Uiso 1 1 calc R . .
C11 C 0.9611(3) 1.1418(3) 0.90186(17) 0.0815(12) Uani 1 1 d . . .
H11A H 1.0283 1.1127 0.8962 0.098 Uiso 1 1 calc R . .
H11B H 0.9431 1.1286 0.9378 0.098 Uiso 1 1 calc R . .
C12 C 0.8886(3) 1.0847(3) 0.86782(17) 0.0749(10) Uani 1 1 d . . .
H12A H 0.9008 1.1041 0.8319 0.090 Uiso 1 1 calc R . .
H12B H 0.8200 1.1056 0.8767 0.090 Uiso 1 1 calc R . .
C13 C 0.8269(3) 0.8926(3) 0.82256(17) 0.0821(11) Uani 1 1 d . . .
H13A H 0.8434 0.9335 0.7916 0.099 Uiso 1 1 calc R . .
H13B H 0.8432 0.8178 0.8159 0.099 Uiso 1 1 calc R . .
C14 C 0.7157(3) 0.9023(3) 0.83315(16) 0.0829(11) Uani 1 1 d . . .
H14A H 0.6977 0.9778 0.8350 0.099 Uiso 1 1 calc R . .
H14B H 0.7009 0.8700 0.8666 0.099 Uiso 1 1 calc R . .
C15 C 0.6075(3) 0.9519(4) 0.74266(16) 0.0813(11) Uani 1 1 d . . .
H15A H 0.5636 0.9275 0.7149 0.098 Uiso 1 1 calc R . .
H15B H 0.5699 1.0037 0.7632 0.098 Uiso 1 1 calc R . .
C16 C 0.6971(3) 1.0076(3) 0.71909(15) 0.0667(10) Uani 1 1 d . . .
C17 C 0.7511(3) 0.9594(3) 0.67965(16) 0.0766(10) Uani 1 1 d . . .
H17A H 0.7302 0.8926 0.6673 0.092 Uiso 1 1 calc R . .
C18 C 0.8348(3) 1.0070(4) 0.65801(18) 0.0802(11) Uani 1 1 d . . .
H18A H 0.8702 0.9728 0.6315 0.096 Uiso 1 1 calc R . .
C19 C 0.8655(3) 1.1055(4) 0.67595(16) 0.0761(11) Uani 1 1 d . . .
H19A H 0.9221 1.1384 0.6616 0.091 Uiso 1 1 calc R . .
C20 C 0.8127(3) 1.1564(3) 0.71535(15) 0.0688(10) Uani 1 1 d . . .
H20A H 0.8342 1.2231 0.7274 0.083 Uiso 1 1 calc R . .
C21 C 0.7281(3) 1.1083(3) 0.73697(14) 0.0631(9) Uani 1 1 d . . .
C22 C 1.0453(3) 0.7509(3) 0.64621(14) 0.0696(10) Uani 1 1 d . . .
H22A H 1.0483 0.7998 0.6755 0.084 Uiso 1 1 calc R . .
H22B H 0.9786 0.7564 0.6307 0.084 Uiso 1 1 calc R . .
C23 C 1.1247(3) 0.7805(4) 0.60694(17) 0.0866(12) Uani 1 1 d . . .
H23A H 1.1901 0.7824 0.6240 0.104 Uiso 1 1 calc R . .
H23B H 1.1272 0.7253 0.5803 0.104 Uiso 1 1 calc R . .
C24 C 1.1055(3) 0.8865(4) 0.58190(17) 0.0928(13) Uani 1 1 d . . .
H24A H 1.0928 0.9410 0.6081 0.111 Uiso 1 1 calc R . .
H24B H 1.1635 0.9083 0.5614 0.111 Uiso 1 1 calc R . .
C25 C 0.9712(3) 0.9618(3) 0.53062(13) 0.0654(10) Uani 1 1 d . . .
C26 C 1.0096(4) 1.0670(4) 0.53478(17) 0.0908(14) Uani 1 1 d . . .
H26A H 1.0709 1.0805 0.5513 0.109 Uiso 1 1 calc R . .
C27 C 0.9530(6) 1.1496(4) 0.5135(2) 0.120(2) Uani 1 1 d . . .
H27A H 0.9781 1.2194 0.5155 0.144 Uiso 1 1 calc R . .
C28 C 0.8632(5) 1.1333(5) 0.4901(2) 0.1188(18) Uani 1 1 d . . .
H28A H 0.8265 1.1906 0.4765 0.143 Uiso 1 1 calc R . .
C29 C 0.8275(4) 1.0302(4) 0.48681(18) 0.0916(13) Uani 1 1 d . . .
H29A H 0.7655 1.0186 0.4707 0.110 Uiso 1 1 calc R . .
C30 C 0.8791(3) 0.9430(3) 0.50632(13) 0.0613(9) Uani 1 1 d . . .
C31 C 0.8392(3) 0.8320(3) 0.50056(15) 0.0716(10) Uani 1 1 d . . .
H31A H 0.8943 0.7840 0.4915 0.086 Uiso 1 1 calc R . .
H31B H 0.7906 0.8305 0.4723 0.086 Uiso 1 1 calc R . .
C32 C 0.7725(3) 0.6393(3) 0.5493(2) 0.0920(13) Uani 1 1 d . . .
H32A H 0.7103 0.6130 0.5647 0.110 Uiso 0.662(18) 1 calc PR A 1
H32B H 0.7689 0.6255 0.5122 0.110 Uiso 0.662(18) 1 calc PR A 1
H32C H 0.7461 0.6068 0.5808 0.110 Uiso 0.338(18) 1 d PR A 2
H32D H 0.7242 0.6253 0.5218 0.110 Uiso 0.338(18) 1 d PR A 2
C33 C 0.8528(6) 0.5803(5) 0.5697(5) 0.081(3) Uani 0.662(18) 1 d P A 1
H33A H 0.8536 0.5873 0.6072 0.098 Uiso 0.662(18) 1 calc PR A 1
H33B H 0.9162 0.6083 0.5563 0.098 Uiso 0.662(18) 1 calc PR A 1
C33' C 0.8670(13) 0.585(2) 0.5361(9) 0.182(13) Uani 0.338(18) 1 d P A 2
H33C H 0.9227 0.6124 0.5568 0.218 Uiso 0.338(18) 1 calc PR A 2
H33D H 0.8830 0.5941 0.4995 0.218 Uiso 0.338(18) 1 calc PR A 2
C34 C 0.9059(3) 0.3842(4) 0.6082(2) 0.0971(14) Uani 1 1 d . A .
H34A H 0.8839 0.4230 0.6389 0.117 Uiso 1 1 calc R . .
H34B H 0.8878 0.3092 0.6127 0.117 Uiso 1 1 calc R . .
C35 C 1.0170(3) 0.3930(3) 0.60364(16) 0.0881(12) Uani 1 1 d . . .
H35A H 1.0356 0.4685 0.6031 0.106 Uiso 1 1 calc R A .
H35B H 1.0380 0.3617 0.5708 0.106 Uiso 1 1 calc R . .
C36 C 1.1192(3) 0.4401(3) 0.69598(17) 0.0824(12) Uani 1 1 d . . .
H36A H 1.1625 0.4150 0.7239 0.099 Uiso 1 1 calc R A .
H36B H 1.1582 0.4900 0.6751 0.099 Uiso 1 1 calc R . .
C37 C 1.0313(2) 0.4996(3) 0.71938(14) 0.0634(9) Uani 1 1 d . A .
C38 C 0.9754(3) 0.4535(3) 0.75909(15) 0.0751(10) Uani 1 1 d . . .
H38A H 0.9944 0.3863 0.7716 0.090 Uiso 1 1 calc R A .
C39 C 0.8941(3) 0.5030(4) 0.78036(19) 0.0851(12) Uani 1 1 d . A .
H39A H 0.8578 0.4704 0.8070 0.102 Uiso 1 1 calc R . .
C40 C 0.8665(3) 0.6018(4) 0.76194(16) 0.0778(11) Uani 1 1 d . . .
H40A H 0.8108 0.6363 0.7764 0.093 Uiso 1 1 calc R A .
C41 C 0.9193(3) 0.6515(3) 0.72247(15) 0.0706(10) Uani 1 1 d . A .
H41A H 0.8986 0.7182 0.7100 0.085 Uiso 1 1 calc R . .
C42 C 1.0033(3) 0.6013(3) 0.70155(13) 0.0639(9) Uani 1 1 d . . .

loop_
_atom_site_aniso_label
_atom_site_aniso_U_11
_atom_site_aniso_U_22
_atom_site_aniso_U_33
_atom_site_aniso_U_23
_atom_site_aniso_U_13
_atom_site_aniso_U_12
S1 0.0763(6) 0.0642(6) 0.0806(6) 0.0005(5) 0.0045(5) -0.0004(4)
S2 0.1016(8) 0.0603(6) 0.1027(9) 0.0025(6) -0.0261(6) 0.0099(5)
S3 0.1045(7) 0.0776(7) 0.0938(8) -0.0029(6) 0.0006(7) -0.0352(6)
S4 0.0767(6) 0.0631(6) 0.0837(6) 0.0002(5) 0.0183(5) -0.0009(4)
S5 0.1159(9) 0.0611(7) 0.1576(13) 0.0028(7) -0.0588(9) -0.0017(6)
S6 0.0990(8) 0.0767(7) 0.0876(7) 0.0024(6) -0.0005(6) 0.0277(6)
O1 0.0793(17) 0.0802(18) 0.0761(18) -0.0117(15) 0.0065(15) -0.0051(14)
O2 0.0808(17) 0.0897(19) 0.0690(16) -0.0035(14) -0.0104(14) 0.0066(14)
O3 0.0792(16) 0.0825(18) 0.0694(17) 0.0098(14) 0.0084(14) 0.0100(14)
O4 0.0736(15) 0.0833(19) 0.0674(16) 0.0031(13) -0.0124(13) -0.0149(14)
C1 0.074(2) 0.076(3) 0.077(3) -0.003(2) -0.007(2) 0.0094(19)
C2 0.062(2) 0.114(3) 0.096(3) -0.030(3) -0.009(2) 0.008(2)
C3 0.074(3) 0.126(4) 0.089(3) -0.014(3) 0.001(2) 0.031(3)
C4 0.096(3) 0.069(3) 0.044(2) -0.0078(17) 0.014(2) 0.014(2)
C5 0.133(4) 0.089(3) 0.058(2) 0.005(2) 0.020(3) 0.039(3)
C6 0.240(8) 0.054(3) 0.082(4) -0.019(3) 0.066(4) -0.005(4)
C7 0.180(7) 0.116(6) 0.106(5) -0.043(4) 0.039(4) -0.046(5)
C8 0.134(4) 0.084(3) 0.079(3) -0.024(3) 0.017(3) -0.025(3)
C9 0.078(2) 0.074(3) 0.050(2) -0.0042(18) 0.0103(19) -0.003(2)
C10 0.081(3) 0.082(3) 0.053(2) 0.0084(18) -0.0071(19) 0.003(2)
C11 0.085(3) 0.067(2) 0.093(3) 0.002(2) -0.020(2) 0.008(2)
C12 0.080(2) 0.060(2) 0.084(3) 0.007(2) -0.017(2) 0.0051(19)
C13 0.094(3) 0.061(2) 0.091(3) 0.000(2) 0.002(2) 0.002(2)
C14 0.095(3) 0.082(3) 0.072(3) 0.007(2) 0.006(2) -0.003(2)
C15 0.067(2) 0.099(3) 0.078(3) -0.005(2) -0.009(2) -0.016(2)
C16 0.066(2) 0.075(3) 0.059(2) 0.0044(18) -0.012(2) -0.0043(19)
C17 0.088(3) 0.074(3) 0.068(3) -0.004(2) -0.013(2) -0.006(2)
C18 0.084(3) 0.085(3) 0.072(3) 0.000(2) 0.006(2) 0.009(2)
C19 0.059(2) 0.093(3) 0.076(3) 0.021(2) 0.002(2) 0.002(2)
C20 0.067(2) 0.063(2) 0.076(3) 0.0136(19) -0.011(2) -0.0080(18)
C21 0.060(2) 0.075(2) 0.054(2) 0.0037(18) -0.0102(18) -0.0034(19)
C22 0.067(2) 0.078(3) 0.064(2) 0.0000(19) -0.0138(19) -0.0062(19)
C23 0.058(2) 0.120(4) 0.082(3) 0.019(3) -0.008(2) -0.005(2)
C24 0.078(3) 0.122(4) 0.079(3) 0.017(3) -0.005(2) -0.031(3)
C25 0.088(3) 0.064(2) 0.0441(19) -0.0024(17) 0.0145(19) -0.008(2)
C26 0.120(3) 0.086(3) 0.067(3) -0.005(2) 0.020(2) -0.041(3)
C27 0.202(6) 0.057(3) 0.100(4) 0.004(3) 0.038(4) -0.026(4)
C28 0.164(5) 0.072(4) 0.121(5) 0.009(3) 0.021(4) 0.019(3)
C29 0.098(3) 0.096(3) 0.081(3) 0.013(3) 0.009(3) 0.016(3)
C30 0.076(2) 0.061(2) 0.0473(19) -0.0024(16) 0.0068(18) -0.0004(19)
C31 0.076(2) 0.081(3) 0.058(2) -0.0070(18) -0.0050(18) -0.005(2)
C32 0.083(3) 0.086(3) 0.106(4) 0.001(2) -0.003(3) -0.006(2)
C33 0.083(5) 0.058(4) 0.104(7) -0.008(4) -0.046(5) 0.014(3)
C33' 0.081(11) 0.40(4) 0.059(12) -0.013(15) 0.011(9) -0.097(17)
C34 0.091(3) 0.086(3) 0.114(4) 0.000(3) 0.004(3) -0.001(2)
C35 0.102(3) 0.082(3) 0.081(3) -0.011(2) 0.009(2) 0.006(2)
C36 0.067(2) 0.091(3) 0.089(3) 0.002(2) -0.013(2) 0.016(2)
C37 0.064(2) 0.072(3) 0.055(2) -0.0026(17) -0.0068(19) 0.0065(18)
C38 0.080(3) 0.085(3) 0.060(2) -0.002(2) -0.005(2) 0.001(2)
C39 0.094(3) 0.096(4) 0.065(3) -0.008(2) 0.010(2) -0.016(2)
C40 0.066(2) 0.092(3) 0.075(3) -0.025(2) 0.008(2) -0.004(2)
C41 0.067(2) 0.080(3) 0.065(2) -0.012(2) -0.008(2) 0.001(2)
C42 0.061(2) 0.075(2) 0.056(2) -0.0039(18) -0.0090(18) 0.0013(18)

loop_
_atom_type_symbol
_atom_type_description
_atom_type_scat_dispersion_real
_atom_type_scat_dispersion_imag
_atom_type_scat_source
C C 0.0033 0.0016 'International Tables Vol C Tables 4.2.6.8 and 6.1.1.4'
H H 0.0000 0.0000 'International Tables Vol C Tables 4.2.6.8 and 6.1.1.4'
O O 0.0106 0.0060 'International Tables Vol C Tables 4.2.6.8 and 6.1.1.4'
S S 0.1246 0.1234 'International Tables Vol C Tables 4.2.6.8 and 6.1.1.4'

loop_
_geom_angle_atom_site_label_1
_geom_angle_atom_site_label_2
_geom_angle_atom_site_label_3
_geom_angle
_geom_angle_site_symmetry_1
_geom_angle_site_symmetry_3
_geom_angle_publ_flag
C11 S1 C10 100.5(2) . . ?
C13 S2 C12 100.25(18) . . ?
C15 S3 C14 100.83(18) . . ?
C31 S4 C32 103.2(2) . . ?
C34 S5 C33 96.4(3) . . ?
C34 S5 C33' 115.6(7) . . ?
C33 S5 C33' 27.2(5) . . ?
C36 S6 C35 101.10(19) . . ?
C21 O1 C1 118.9(3) . . ?
C4 O2 C3 117.9(3) . . ?
C42 O3 C22 119.6(3) . . ?
C25 O4 C24 118.9(3) . . ?
O1 C1 C2 107.6(3) . . ?
C3 C2 C1 112.0(4) . . ?
O2 C3 C2 106.5(3) . . ?
O2 C4 C9 115.0(3) . . ?
O2 C4 C5 125.3(4) . . ?
C9 C4 C5 119.7(4) . . ?
C6 C5 C4 116.1(5) . . ?
C7 C6 C5 123.9(6) . . ?
C8 C7 C6 118.1(6) . . ?
C7 C8 C9 124.1(6) . . ?
C8 C9 C4 118.0(4) . . ?
C8 C9 C10 121.3(4) . . ?
C4 C9 C10 120.6(4) . . ?
C9 C10 S1 108.3(3) . . ?
C12 C11 S1 112.9(3) . . ?
C11 C12 S2 109.6(3) . . ?
C14 C13 S2 112.5(3) . . ?
C13 C14 S3 112.7(3) . . ?
C16 C15 S3 114.6(3) . . ?
C17 C16 C21 118.8(3) . . ?
C17 C16 C15 120.4(4) . . ?
C21 C16 C15 120.8(4) . . ?
C18 C17 C16 121.9(4) . . ?
C19 C18 C17 119.2(4) . . ?
C18 C19 C20 120.4(4) . . ?
C19 C20 C21 120.3(4) . . ?
O1 C21 C20 124.5(3) . . ?
O1 C21 C16 116.0(3) . . ?
C20 C21 C16 119.5(4) . . ?
O3 C22 C23 108.8(3) . . ?
C24 C23 C22 112.9(3) . . ?
O4 C24 C23 106.8(3) . . ?
O4 C25 C30 115.2(3) . . ?
O4 C25 C26 124.3(4) . . ?
C30 C25 C26 120.5(4) . . ?
C27 C26 C25 117.7(5) . . ?
C28 C27 C26 122.9(5) . . ?
C27 C28 C29 118.2(5) . . ?
C28 C29 C30 123.0(5) . . ?
C29 C30 C25 117.8(4) . . ?
C29 C30 C31 121.3(4) . . ?
C25 C30 C31 120.9(3) . . ?
C30 C31 S4 112.3(3) . . ?
C33 C32 C33' 36.1(7) . . ?
C33 C32 S4 115.6(4) . . ?
C33' C32 S4 116.7(9) . . ?
C32 C33 S5 110.4(4) . . ?
C32 C33' S5 103.7(9) . . ?
C35 C34 S5 112.6(3) . . ?
C34 C35 S6 113.5(3) . . ?
C37 C36 S6 114.8(3) . . ?
C38 C37 C42 118.5(3) . . ?
C38 C37 C36 120.3(4) . . ?
C42 C37 C36 121.3(3) . . ?
C39 C38 C37 122.3(4) . . ?
C38 C39 C40 118.7(4) . . ?
C39 C40 C41 121.6(4) . . ?
C40 C41 C42 119.4(4) . . ?
O3 C42 C41 124.4(3) . . ?
O3 C42 C37 116.0(3) . . ?
C41 C42 C37 119.6(4) . . ?

loop_
_geom_bond_atom_site_label_1
_geom_bond_atom_site_label_2
_geom_bond_distance
_geom_bond_site_symmetry_2
_geom_bond_publ_flag
S1 C11 1.799(4) . ?
S1 C10 1.821(4) . ?
S2 C13 1.807(4) . ?
S2 C12 1.814(3) . ?
S3 C15 1.818(4) . ?
S3 C14 1.818(4) . ?
S4 C31 1.808(4) . ?
S4 C32 1.820(4) . ?
S5 C34 1.810(5) . ?
S5 C33 1.844(6) . ?
S5 C33' 1.91(3) . ?
S6 C36 1.801(4) . ?
S6 C35 1.819(4) . ?
O1 C21 1.380(4) . ?
O1 C1 1.419(4) . ?
O2 C4 1.354(4) . ?
O2 C3 1.444(5) . ?
O3 C42 1.371(4) . ?
O3 C22 1.414(4) . ?
O4 C25 1.353(4) . ?
O4 C24 1.436(4) . ?
C1 C2 1.519(5) . ?
C2 C3 1.469(5) . ?
C4 C9 1.383(5) . ?
C4 C5 1.416(5) . ?
C5 C6 1.403(7) . ?
C6 C7 1.331(9) . ?
C7 C8 1.316(8) . ?
C8 C9 1.383(6) . ?
C9 C10 1.493(5) . ?
C11 C12 1.480(5) . ?
C13 C14 1.500(5) . ?
C15 C16 1.500(5) . ?
C16 C17 1.378(5) . ?
C16 C21 1.395(5) . ?
C17 C18 1.373(5) . ?
C18 C19 1.370(6) . ?
C19 C20 1.383(5) . ?
C20 C21 1.386(5) . ?
C22 C23 1.503(5) . ?
C23 C24 1.488(6) . ?
C25 C30 1.389(5) . ?
C25 C26 1.407(5) . ?
C26 C27 1.383(7) . ?
C27 C28 1.347(7) . ?
C28 C29 1.368(7) . ?
C29 C30 1.376(5) . ?
C30 C31 1.485(5) . ?
C32 C33 1.393(7) . ?
C32 C33' 1.46(2) . ?
C34 C35 1.478(5) . ?
C36 C37 1.504(5) . ?
C37 C38 1.385(5) . ?
C37 C42 1.394(5) . ?
C38 C39 1.354(5) . ?
C39 C40 1.366(6) . ?
C40 C41 1.379(5) . ?
C41 C42 1.384(5) . ?
